data_4518863
loop_
_publ_author_name
'Li, Bin'
'Geoghegan, Blaise L.'
'W\"olper, Christoph'
'Cutsail, George E.'
'Schulz, Stephan'

_publ_section_title
;
 Redox Activity of Noninnocent 2,2&#x2032;-Bipyridine in Zinc Complexes:
 An Experimental and Theoretical Study
;
_journal_name_full 'ACS Omega'
_journal_paper_doi 10.1021/acsomega.1c02201
_journal_year 2021
_chemical_formula_sum 'C63 H49 B F20 N4 Zn'
_chemical_formula_weight 1318.24
_space_group_crystal_system monoclinic
_space_group_IT_number 14
_space_group_name_Hall '-P 2yn'
_space_group_name_H-M_alt 'P 1 21/n 1'
_atom_sites_solution_hydrogens geom
_atom_sites_solution_primary direct
_atom_sites_solution_secondary difmap
_audit_creation_method SHELXL-2017/1
_cell_angle_alpha 90
_cell_angle_beta 99.269(7)
_cell_angle_gamma 90
_cell_formula_units_Z 4
_cell_length_a 10.5231(13)
_cell_length_b 35.876(4)
_cell_length_c 15.4557(18)
_cell_measurement_reflns_used 9603
_cell_measurement_temperature 120(2)
_cell_measurement_theta_max 30.27
_cell_measurement_theta_min 2.19
_cell_volume 5758.8(12)
_computing_cell_refinement 'BRUKER APEX3(v2019.1-0)'
_computing_data_collection 'BRUKER APEX3(v2019.1-0)'
_computing_data_reduction 'BRUKER APEX3(v2019.1-0)'
_computing_molecular_graphics 'ORTEP/PLATON (Spek)'
_computing_publication_material 'BRUKER AXS SHELXTL (c) 2008 / Vers. 2008/4'
_computing_structure_refinement 'SHELXL-2017/1 (Sheldrick, 2017)'
_computing_structure_solution 'BRUKER APEX3(v2019.1-0)'
_diffrn_ambient_temperature 120(2)
_diffrn_detector_area_resol_mean 512
_diffrn_measured_fraction_theta_full 1.000
_diffrn_measured_fraction_theta_max 0.990
_diffrn_measurement_device_type 'Bruker D8 KAPPA II (APEX II detector)'
_diffrn_measurement_method 'Data collection strategy APEX 3/QUEEN'
_diffrn_radiation_monochromator 'Triumph Goebel mirror'
_diffrn_radiation_source 'fine-focus sealed tube'
_diffrn_radiation_type MoK\a
_diffrn_radiation_wavelength 0.71073
_diffrn_reflns_av_R_equivalents 0.0555
_diffrn_reflns_av_unetI/netI 0.0407
_diffrn_reflns_Laue_measured_fraction_full 1.000
_diffrn_reflns_Laue_measured_fraction_max 0.990
_diffrn_reflns_limit_h_max 16
_diffrn_reflns_limit_h_min -15
_diffrn_reflns_limit_k_max 55
_diffrn_reflns_limit_k_min -54
_diffrn_reflns_limit_l_max 23
_diffrn_reflns_limit_l_min -23
_diffrn_reflns_number 145011
_diffrn_reflns_point_group_measured_fraction_full 1.000
_diffrn_reflns_point_group_measured_fraction_max 0.990
_diffrn_reflns_theta_full 25.242
_diffrn_reflns_theta_max 33.370
_diffrn_reflns_theta_min 1.752
_exptl_absorpt_coefficient_mu 0.537
_exptl_absorpt_correction_T_max 0.75
_exptl_absorpt_correction_T_min 0.66
_exptl_absorpt_correction_type multi-scan
_exptl_absorpt_process_details
; 
 SADABS
 R.H. Blessing, Acta Cryst. (1995) A51 33-38 
;
_exptl_crystal_colour 'pale yellow'
_exptl_crystal_density_diffrn 1.520
_exptl_crystal_description plate
_exptl_crystal_F_000 2680
_exptl_crystal_size_max 0.778
_exptl_crystal_size_mid 0.308
_exptl_crystal_size_min 0.197
_refine_diff_density_max 0.522
_refine_diff_density_min -0.633
_refine_diff_density_rms 0.071
_refine_ls_extinction_method none
_refine_ls_goodness_of_fit_ref 1.122
_refine_ls_hydrogen_treatment constr
_refine_ls_matrix_type full
_refine_ls_number_parameters 812
_refine_ls_number_reflns 22139
_refine_ls_number_restraints 0
_refine_ls_restrained_S_all 1.122
_refine_ls_R_factor_all 0.0761
_refine_ls_R_factor_gt 0.0523
_refine_ls_shift/su_max 0.001
_refine_ls_shift/su_mean 0.000
_refine_ls_structure_factor_coef Fsqd
_refine_ls_weighting_details 'w=1/[\s^2^(Fo^2^)+(0.0374P)^2^+4.6023P] where P=(Fo^2^+2Fc^2^)/3'
_refine_ls_weighting_scheme calc
_refine_ls_wR_factor_gt 0.1102
_refine_ls_wR_factor_ref 0.1188
_reflns_Friedel_coverage 0.000
_reflns_number_gt 16928
_reflns_number_total 22139
_reflns_threshold_expression 'I > 2\s(I)'
_cod_data_source_file ao1c02201_si_002.cif
_cod_data_source_block lb_171m
_cod_depositor_comments
;
The following automatic conversions were performed:

data item '_atom_sites_solution_secondary' value 'diffmap' was
changed to 'difmap'.

Automatic conversion script
Id: cif_fix_values 7556 2019-12-06 15:28:31Z antanas 
;
_cod_original_sg_symbol_H-M 'P 21/n'
_cod_database_code 4518863
_shelx_shelxl_version_number 2017/1
_shelx_space_group_comment
;
The symmetry employed for this shelxl refinement is uniquely defined
by the following loop, which should always be used as a source of
symmetry information in preference to the above space-group names.
They are only intended as comments.
;
_shelx_estimated_absorpt_t_min 0.680
_shelx_estimated_absorpt_t_max 0.902

loop_
_space_group_symop_operation_xyz
'x, y, z'
'-x+1/2, y+1/2, -z+1/2'
'-x, -y, -z'
'x-1/2, -y-1/2, z-1/2'

loop_
_atom_site_label
_atom_site_type_symbol
_atom_site_fract_x
_atom_site_fract_y
_atom_site_fract_z
_atom_site_U_iso_or_equiv
_atom_site_adp_type
_atom_site_occupancy
_atom_site_site_symmetry_order
_atom_site_calc_flag
_atom_site_refinement_flags_posn
_atom_site_refinement_flags_adp
_atom_site_refinement_flags_occupancy
_atom_site_disorder_assembly
_atom_site_disorder_group
Zn1 Zn 0.65922(2) 0.10985(2) 0.28349(2) 0.01617(4) Uani 1 1 d . . . . .
N1 N 0.82989(13) 0.12876(4) 0.27607(9) 0.0153(2) Uani 1 1 d . . . . .
N2 N 0.64576(13) 0.06937(4) 0.19753(9) 0.0152(2) Uani 1 1 d . . . . .
N3 N 0.50647(14) 0.14702(4) 0.26913(9) 0.0180(3) Uani 1 1 d . . . . .
N4 N 0.59689(14) 0.10217(4) 0.40154(9) 0.0193(3) Uani 1 1 d . . . . .
C1 C 0.87958(15) 0.12106(4) 0.20372(10) 0.0156(3) Uani 1 1 d . . . . .
C2 C 0.82809(15) 0.09503(4) 0.14042(10) 0.0166(3) Uani 1 1 d . . . . .
H2 H 0.867881 0.094591 0.089446 0.020 Uiso 1 1 calc R U . . .
C3 C 0.72704(15) 0.06943(4) 0.13992(10) 0.0157(3) Uani 1 1 d . . . . .
C4 C 0.99901(17) 0.14144(5) 0.18684(12) 0.0237(3) Uani 1 1 d . . . . .
H4A H 1.026798 0.131376 0.133977 0.036 Uiso 1 1 calc R U . . .
H4B H 1.067874 0.138113 0.237045 0.036 Uiso 1 1 calc R U . . .
H4C H 0.979738 0.168052 0.178552 0.036 Uiso 1 1 calc R U . . .
C5 C 0.71341(18) 0.04083(5) 0.06690(12) 0.0228(3) Uani 1 1 d . . . . .
H5A H 0.649569 0.049492 0.017762 0.034 Uiso 1 1 calc R U . . .
H5B H 0.685224 0.017034 0.088537 0.034 Uiso 1 1 calc R U . . .
H5C H 0.796621 0.037456 0.047170 0.034 Uiso 1 1 calc R U . . .
C6 C 0.90926(15) 0.14891(4) 0.34573(10) 0.0159(3) Uani 1 1 d . . . . .
C7 C 0.90767(17) 0.18812(5) 0.34854(11) 0.0201(3) Uani 1 1 d . . . . .
C8 C 0.98768(19) 0.20601(5) 0.41699(12) 0.0254(4) Uani 1 1 d . . . . .
H8 H 0.989598 0.232474 0.419005 0.030 Uiso 1 1 calc R U . . .
C9 C 1.06431(18) 0.18585(5) 0.48201(12) 0.0239(3) Uani 1 1 d . . . . .
H9 H 1.117074 0.198468 0.528583 0.029 Uiso 1 1 calc R U . . .
C10 C 1.06372(17) 0.14724(5) 0.47888(11) 0.0215(3) Uani 1 1 d . . . . .
H10 H 1.116338 0.133585 0.523679 0.026 Uiso 1 1 calc R U . . .
C11 C 0.98714(16) 0.12804(5) 0.41102(11) 0.0180(3) Uani 1 1 d . . . . .
C12 C 0.8192(2) 0.21136(5) 0.28206(13) 0.0264(4) Uani 1 1 d . . . . .
H12 H 0.779650 0.194409 0.233756 0.032 Uiso 1 1 calc R U . . .
C13 C 0.7103(2) 0.22772(6) 0.32511(16) 0.0374(5) Uani 1 1 d . . . . .
H13A H 0.649269 0.240853 0.280886 0.056 Uiso 1 1 calc R U . . .
H13B H 0.746335 0.245216 0.371307 0.056 Uiso 1 1 calc R U . . .
H13C H 0.665641 0.207554 0.350695 0.056 Uiso 1 1 calc R U . . .
C14 C 0.8907(3) 0.24250(6) 0.24118(16) 0.0415(5) Uani 1 1 d . . . . .
H14A H 0.957342 0.231504 0.211598 0.062 Uiso 1 1 calc R U . . .
H14B H 0.930736 0.259462 0.287356 0.062 Uiso 1 1 calc R U . . .
H14C H 0.829455 0.256384 0.198542 0.062 Uiso 1 1 calc R U . . .
C15 C 0.99224(19) 0.08563(5) 0.40842(12) 0.0242(3) Uani 1 1 d . . . . .
H15 H 0.910484 0.076808 0.372086 0.029 Uiso 1 1 calc R U . . .
C16 C 1.1037(3) 0.07216(6) 0.36396(18) 0.0431(6) Uani 1 1 d . . . . .
H16A H 1.092757 0.081757 0.303846 0.065 Uiso 1 1 calc R U . . .
H16B H 1.104457 0.044853 0.362763 0.065 Uiso 1 1 calc R U . . .
H16C H 1.185276 0.081253 0.396786 0.065 Uiso 1 1 calc R U . . .
C17 C 1.0008(2) 0.06780(6) 0.49886(15) 0.0352(5) Uani 1 1 d . . . . .
H17A H 0.986364 0.040895 0.492342 0.053 Uiso 1 1 calc R U . . .
H17B H 0.935227 0.078717 0.529544 0.053 Uiso 1 1 calc R U . . .
H17C H 1.086437 0.072357 0.532741 0.053 Uiso 1 1 calc R U . . .
C18 C 0.55350(15) 0.03907(4) 0.19307(11) 0.0165(3) Uani 1 1 d . . . . .
C19 C 0.43670(16) 0.04121(4) 0.13501(11) 0.0180(3) Uani 1 1 d . . . . .
C20 C 0.35578(17) 0.00993(5) 0.12732(12) 0.0228(3) Uani 1 1 d . . . . .
H20 H 0.275960 0.010813 0.088620 0.027 Uiso 1 1 calc R U . . .
C21 C 0.38989(18) -0.02226(5) 0.17503(13) 0.0250(4) Uani 1 1 d . . . . .
H21 H 0.336266 -0.043675 0.166288 0.030 Uiso 1 1 calc R U . . .
C22 C 0.50210(18) -0.02313(5) 0.23536(13) 0.0247(3) Uani 1 1 d . . . . .
H22 H 0.523266 -0.044875 0.269727 0.030 Uiso 1 1 calc R U . . .
C23 C 0.58486(16) 0.00759(5) 0.24644(11) 0.0201(3) Uani 1 1 d . . . . .
C24 C 0.39440(17) 0.07607(5) 0.08216(12) 0.0222(3) Uani 1 1 d . . . . .
H24 H 0.467021 0.094364 0.091568 0.027 Uiso 1 1 calc R U . . .
C25 C 0.3610(2) 0.06827(6) -0.01669(13) 0.0319(4) Uani 1 1 d . . . . .
H25A H 0.339794 0.091754 -0.048111 0.048 Uiso 1 1 calc R U . . .
H25B H 0.286946 0.051399 -0.027726 0.048 Uiso 1 1 calc R U . . .
H25C H 0.435057 0.056694 -0.037266 0.048 Uiso 1 1 calc R U . . .
C26 C 0.27856(19) 0.09371(5) 0.11519(14) 0.0296(4) Uani 1 1 d . . . . .
H26A H 0.255065 0.116950 0.083252 0.044 Uiso 1 1 calc R U . . .
H26B H 0.300960 0.099054 0.177976 0.044 Uiso 1 1 calc R U . . .
H26C H 0.205567 0.076419 0.105452 0.044 Uiso 1 1 calc R U . . .
C27 C 0.70773(18) 0.00579(5) 0.31345(13) 0.0264(4) Uani 1 1 d . . . . .
H27 H 0.737046 0.031983 0.326720 0.032 Uiso 1 1 calc R U . . .
C28 C 0.8145(2) -0.01427(9) 0.27647(19) 0.0489(6) Uani 1 1 d . . . . .
H28A H 0.788309 -0.040062 0.262263 0.073 Uiso 1 1 calc R U . . .
H28B H 0.893168 -0.014170 0.320068 0.073 Uiso 1 1 calc R U . . .
H28C H 0.830659 -0.001518 0.223244 0.073 Uiso 1 1 calc R U . . .
C29 C 0.6875(2) -0.01217(6) 0.39958(15) 0.0370(5) Uani 1 1 d . . . . .
H29A H 0.610408 -0.001622 0.418293 0.056 Uiso 1 1 calc R U . . .
H29B H 0.762588 -0.007295 0.444510 0.056 Uiso 1 1 calc R U . . .
H29C H 0.676485 -0.039125 0.391310 0.056 Uiso 1 1 calc R U . . .
C30 C 0.46393(19) 0.16835(5) 0.19899(12) 0.0248(4) Uani 1 1 d . . . . .
H30 H 0.508363 0.167542 0.150173 0.030 Uiso 1 1 calc R U . . .
C31 C 0.3577(2) 0.19148(5) 0.19514(14) 0.0294(4) Uani 1 1 d . . . . .
H31 H 0.328585 0.205857 0.144167 0.035 Uiso 1 1 calc R U . . .
C32 C 0.2952(2) 0.19319(6) 0.26669(14) 0.0306(4) Uani 1 1 d . . . . .
H32 H 0.223400 0.209286 0.266308 0.037 Uiso 1 1 calc R U . . .
C33 C 0.33763(19) 0.17136(5) 0.33888(13) 0.0263(4) Uani 1 1 d . . . . .
H33 H 0.294914 0.172077 0.388524 0.032 Uiso 1 1 calc R U . . .
C34 C 0.44356(16) 0.14827(5) 0.33840(11) 0.0184(3) Uani 1 1 d . . . . .
C35 C 0.49485(16) 0.12340(5) 0.41271(10) 0.0180(3) Uani 1 1 d . . . . .
C36 C 0.44232(19) 0.12155(5) 0.48905(12) 0.0261(4) Uani 1 1 d . . . . .
H36 H 0.371060 0.136846 0.496207 0.031 Uiso 1 1 calc R U . . .
C37 C 0.4941(2) 0.09732(6) 0.55482(12) 0.0292(4) Uani 1 1 d . . . . .
H37 H 0.459438 0.096063 0.607844 0.035 Uiso 1 1 calc R U . . .
C38 C 0.5966(2) 0.07491(6) 0.54284(12) 0.0274(4) Uani 1 1 d . . . . .
H38 H 0.632023 0.057481 0.586411 0.033 Uiso 1 1 calc R U . . .
C39 C 0.64625(18) 0.07854(5) 0.46572(12) 0.0249(3) Uani 1 1 d . . . . .
H39 H 0.718257 0.063708 0.457744 0.030 Uiso 1 1 calc R U . . .
F12_1 F -0.34464(10) 0.13979(3) 0.74863(7) 0.0229(2) Uani 1 1 d . . . . .
F13_1 F -0.49535(11) 0.17949(4) 0.62654(8) 0.0333(3) Uani 1 1 d . . . . .
F14_1 F -0.39060(14) 0.23034(4) 0.52735(9) 0.0425(3) Uani 1 1 d . . . . .
F15_1 F -0.13261(13) 0.24287(3) 0.56012(8) 0.0325(3) Uani 1 1 d . . . . .
F16_1 F 0.01593(11) 0.20838(3) 0.68905(7) 0.0244(2) Uani 1 1 d . . . . .
F22_1 F -0.17351(11) 0.09752(3) 0.66361(7) 0.0266(2) Uani 1 1 d . . . . .
F23_1 F -0.15965(13) 0.02391(3) 0.67167(9) 0.0389(3) Uani 1 1 d . . . . .
F24_1 F -0.05525(13) -0.01143(3) 0.82365(10) 0.0403(3) Uani 1 1 d . . . . .
F25_1 F 0.03642(13) 0.03091(3) 0.96813(9) 0.0361(3) Uani 1 1 d . . . . .
F26_1 F 0.01494(11) 0.10453(3) 0.96262(7) 0.0245(2) Uani 1 1 d . . . . .
F32_1 F -0.05898(10) 0.22852(3) 0.86969(7) 0.0219(2) Uani 1 1 d . . . . .
F33_1 F -0.18083(12) 0.26273(3) 0.98601(8) 0.0293(2) Uani 1 1 d . . . . .
F34_1 F -0.34725(12) 0.22370(3) 1.07049(8) 0.0311(3) Uani 1 1 d . . . . .
F35_1 F -0.38359(11) 0.14943(3) 1.03722(7) 0.0283(2) Uani 1 1 d . . . . .
F36_1 F -0.26166(10) 0.11469(3) 0.92555(7) 0.0222(2) Uani 1 1 d . . . . .
F42_1 F 0.11254(10) 0.18223(3) 0.97511(6) 0.0223(2) Uani 1 1 d . . . . .
F43_1 F 0.36441(11) 0.18601(4) 0.98393(8) 0.0315(3) Uani 1 1 d . . . . .
F44_1 F 0.47964(11) 0.16275(4) 0.84933(9) 0.0411(3) Uani 1 1 d . . . . .
F45_1 F 0.33246(12) 0.13358(4) 0.70185(8) 0.0389(3) Uani 1 1 d . . . . .
F46_1 F 0.07904(10) 0.13134(3) 0.68901(7) 0.0252(2) Uani 1 1 d . . . . .
C11_1 C -0.15585(16) 0.17161(4) 0.72695(10) 0.0162(3) Uani 1 1 d . . . . .
C12_1 C -0.28787(17) 0.16579(5) 0.70480(11) 0.0187(3) Uani 1 1 d . . . . .
C13_1 C -0.36761(17) 0.18531(5) 0.64072(12) 0.0235(3) Uani 1 1 d . . . . .
C14_1 C -0.3151(2) 0.21128(5) 0.59059(12) 0.0270(4) Uani 1 1 d . . . . .
C15_1 C -0.18502(19) 0.21747(5) 0.60756(11) 0.0238(3) Uani 1 1 d . . . . .
C16_1 C -0.10933(17) 0.19851(5) 0.67506(11) 0.0186(3) Uani 1 1 d . . . . .
C21_1 C -0.08396(15) 0.10535(4) 0.81350(11) 0.0166(3) Uani 1 1 d . . . . .
C22_1 C -0.12408(17) 0.08261(5) 0.74212(12) 0.0201(3) Uani 1 1 d . . . . .
C23_1 C -0.11639(18) 0.04385(5) 0.74443(14) 0.0263(4) Uani 1 1 d . . . . .
C24_1 C -0.06393(18) 0.02596(5) 0.82048(15) 0.0275(4) Uani 1 1 d . . . . .
C25_1 C -0.01895(18) 0.04720(5) 0.89312(13) 0.0250(4) Uani 1 1 d . . . . .
C26_1 C -0.03041(16) 0.08565(5) 0.88820(11) 0.0192(3) Uani 1 1 d . . . . .
C31_1 C -0.14791(15) 0.16944(4) 0.89382(10) 0.0152(3) Uani 1 1 d . . . . .
C32_1 C -0.13586(15) 0.20750(4) 0.91193(10) 0.0167(3) Uani 1 1 d . . . . .
C33_1 C -0.19883(17) 0.22601(5) 0.97117(11) 0.0202(3) Uani 1 1 d . . . . .
C34_1 C -0.28239(17) 0.20637(5) 1.01421(11) 0.0219(3) Uani 1 1 d . . . . .
C35_1 C -0.29946(16) 0.16879(5) 0.99790(11) 0.0201(3) Uani 1 1 d . . . . .
C36_1 C -0.23372(15) 0.15126(4) 0.93871(10) 0.0168(3) Uani 1 1 d . . . . .
C41_1 C 0.07977(15) 0.15811(4) 0.82933(10) 0.0148(3) Uani 1 1 d . . . . .
C42_1 C 0.15991(16) 0.17100(4) 0.90343(10) 0.0167(3) Uani 1 1 d . . . . .
C43_1 C 0.29238(16) 0.17276(5) 0.91047(11) 0.0200(3) Uani 1 1 d . . . . .
C44_1 C 0.35191(17) 0.16078(5) 0.84244(13) 0.0242(3) Uani 1 1 d . . . . .
C45_1 C 0.27730(18) 0.14654(5) 0.76868(12) 0.0242(3) Uani 1 1 d . . . . .
C46_1 C 0.14578(16) 0.14568(5) 0.76365(10) 0.0184(3) Uani 1 1 d . . . . .
B1_1 B -0.07715(17) 0.15134(5) 0.81566(11) 0.0147(3) Uani 1 1 d . . . . .

loop_
_atom_site_aniso_label
_atom_site_aniso_U_11
_atom_site_aniso_U_22
_atom_site_aniso_U_33
_atom_site_aniso_U_23
_atom_site_aniso_U_13
_atom_site_aniso_U_12
Zn1 0.01443(9) 0.01743(8) 0.01768(8) -0.00259(7) 0.00569(6) -0.00100(7)
N1 0.0140(6) 0.0164(6) 0.0156(6) -0.0033(4) 0.0025(5) -0.0009(5)
N2 0.0134(6) 0.0142(6) 0.0180(6) -0.0015(4) 0.0028(5) -0.0006(5)
N3 0.0198(7) 0.0162(6) 0.0191(6) -0.0019(5) 0.0066(5) -0.0006(5)
N4 0.0161(6) 0.0240(7) 0.0181(6) -0.0011(5) 0.0037(5) -0.0013(5)
C1 0.0138(7) 0.0163(6) 0.0168(7) -0.0011(5) 0.0031(5) -0.0010(5)
C2 0.0155(7) 0.0193(7) 0.0157(7) -0.0022(5) 0.0046(5) -0.0018(6)
C3 0.0149(7) 0.0150(6) 0.0170(7) -0.0009(5) 0.0020(5) 0.0003(5)
C4 0.0199(8) 0.0267(8) 0.0267(8) -0.0077(7) 0.0100(6) -0.0086(7)
C5 0.0234(8) 0.0218(8) 0.0245(8) -0.0098(6) 0.0075(6) -0.0051(6)
C6 0.0154(7) 0.0174(7) 0.0155(6) -0.0038(5) 0.0043(5) -0.0014(5)
C7 0.0223(8) 0.0175(7) 0.0206(7) -0.0033(6) 0.0040(6) -0.0005(6)
C8 0.0295(9) 0.0184(8) 0.0287(9) -0.0074(6) 0.0058(7) -0.0049(7)
C9 0.0237(9) 0.0270(8) 0.0212(8) -0.0095(6) 0.0036(6) -0.0066(7)
C10 0.0196(8) 0.0261(8) 0.0184(7) -0.0038(6) 0.0020(6) -0.0020(6)
C11 0.0173(7) 0.0183(7) 0.0187(7) -0.0025(5) 0.0041(6) -0.0002(6)
C12 0.0311(10) 0.0160(7) 0.0297(9) -0.0007(6) -0.0024(7) 0.0004(7)
C13 0.0349(12) 0.0264(10) 0.0481(13) -0.0051(9) -0.0014(9) 0.0097(8)
C14 0.0557(15) 0.0260(10) 0.0404(12) 0.0076(9) 0.0003(11) -0.0060(10)
C15 0.0253(9) 0.0174(7) 0.0274(8) -0.0014(6) -0.0034(7) 0.0009(6)
C16 0.0499(14) 0.0286(10) 0.0521(14) -0.0098(10) 0.0121(11) 0.0140(10)
C17 0.0379(12) 0.0284(10) 0.0360(11) 0.0092(8) -0.0042(9) 0.0024(8)
C18 0.0147(7) 0.0149(6) 0.0207(7) -0.0017(5) 0.0054(5) -0.0010(5)
C19 0.0159(7) 0.0172(7) 0.0210(7) -0.0019(5) 0.0033(6) -0.0015(6)
C20 0.0168(8) 0.0225(8) 0.0286(8) -0.0031(6) 0.0017(6) -0.0049(6)
C21 0.0217(9) 0.0192(8) 0.0352(9) -0.0018(7) 0.0075(7) -0.0082(6)
C22 0.0224(9) 0.0184(7) 0.0340(9) 0.0060(7) 0.0067(7) -0.0029(6)
C23 0.0163(7) 0.0191(7) 0.0251(8) 0.0029(6) 0.0039(6) -0.0021(6)
C24 0.0192(8) 0.0190(7) 0.0267(8) 0.0001(6) -0.0016(6) -0.0006(6)
C25 0.0358(11) 0.0318(10) 0.0260(9) 0.0024(7) -0.0015(8) 0.0016(8)
C26 0.0235(9) 0.0244(9) 0.0385(10) -0.0038(7) -0.0020(8) 0.0053(7)
C27 0.0184(8) 0.0255(9) 0.0337(9) 0.0077(7) -0.0003(7) -0.0014(7)
C28 0.0264(11) 0.0652(17) 0.0549(15) 0.0103(13) 0.0061(10) 0.0166(11)
C29 0.0357(12) 0.0364(11) 0.0363(11) 0.0138(9) -0.0022(9) -0.0060(9)
C30 0.0322(10) 0.0201(8) 0.0241(8) 0.0015(6) 0.0109(7) 0.0021(7)
C31 0.0361(11) 0.0213(8) 0.0310(9) 0.0025(7) 0.0064(8) 0.0065(7)
C32 0.0300(10) 0.0244(9) 0.0389(11) -0.0011(8) 0.0099(8) 0.0095(7)
C33 0.0243(9) 0.0266(9) 0.0306(9) -0.0032(7) 0.0124(7) 0.0039(7)
C34 0.0183(7) 0.0179(7) 0.0201(7) -0.0043(5) 0.0061(6) -0.0029(6)
C35 0.0164(7) 0.0207(7) 0.0177(7) -0.0043(6) 0.0049(5) -0.0055(6)
C36 0.0267(9) 0.0296(9) 0.0247(8) -0.0030(7) 0.0125(7) -0.0013(7)
C37 0.0339(10) 0.0356(10) 0.0204(8) -0.0011(7) 0.0113(7) -0.0059(8)
C38 0.0299(10) 0.0320(9) 0.0194(8) 0.0020(7) 0.0014(7) -0.0059(8)
C39 0.0221(9) 0.0293(9) 0.0231(8) 0.0015(7) 0.0032(6) -0.0001(7)
F12_1 0.0166(5) 0.0247(5) 0.0278(5) 0.0037(4) 0.0048(4) -0.0026(4)
F13_1 0.0187(5) 0.0403(7) 0.0381(7) 0.0000(5) -0.0034(5) 0.0063(5)
F14_1 0.0425(8) 0.0484(8) 0.0341(7) 0.0178(6) -0.0018(6) 0.0191(6)
F15_1 0.0490(8) 0.0231(5) 0.0284(6) 0.0109(4) 0.0157(5) 0.0049(5)
F16_1 0.0247(5) 0.0246(5) 0.0249(5) 0.0035(4) 0.0068(4) -0.0076(4)
F22_1 0.0291(6) 0.0246(5) 0.0238(5) -0.0064(4) -0.0027(4) 0.0023(4)
F23_1 0.0386(7) 0.0232(6) 0.0531(8) -0.0189(5) 0.0015(6) -0.0006(5)
F24_1 0.0376(7) 0.0132(5) 0.0727(10) 0.0031(5) 0.0168(7) 0.0025(5)
F25_1 0.0367(7) 0.0273(6) 0.0446(7) 0.0202(5) 0.0075(6) 0.0049(5)
F26_1 0.0269(6) 0.0265(5) 0.0196(5) 0.0051(4) 0.0026(4) 0.0019(4)
F32_1 0.0216(5) 0.0171(4) 0.0288(5) 0.0004(4) 0.0100(4) -0.0022(4)
F33_1 0.0309(6) 0.0199(5) 0.0386(6) -0.0073(4) 0.0102(5) 0.0048(4)
F34_1 0.0303(6) 0.0365(6) 0.0298(6) -0.0031(5) 0.0149(5) 0.0136(5)
F35_1 0.0230(5) 0.0350(6) 0.0310(6) 0.0093(5) 0.0171(4) 0.0051(5)
F36_1 0.0220(5) 0.0189(5) 0.0280(5) 0.0025(4) 0.0105(4) -0.0024(4)
F42_1 0.0200(5) 0.0299(5) 0.0170(4) -0.0071(4) 0.0030(4) 0.0035(4)
F43_1 0.0188(5) 0.0401(7) 0.0325(6) -0.0150(5) -0.0051(4) 0.0023(5)
F44_1 0.0129(5) 0.0632(9) 0.0478(8) -0.0157(7) 0.0065(5) -0.0002(5)
F45_1 0.0245(6) 0.0623(9) 0.0340(6) -0.0175(6) 0.0172(5) -0.0006(6)
F46_1 0.0218(5) 0.0363(6) 0.0183(5) -0.0094(4) 0.0057(4) -0.0028(4)
C11_1 0.0190(7) 0.0154(6) 0.0147(6) -0.0013(5) 0.0038(5) 0.0009(5)
C12_1 0.0194(8) 0.0174(7) 0.0196(7) -0.0005(5) 0.0040(6) 0.0012(6)
C13_1 0.0189(8) 0.0268(8) 0.0236(8) -0.0017(6) -0.0001(6) 0.0049(6)
C14_1 0.0323(10) 0.0272(9) 0.0200(8) 0.0037(6) -0.0002(7) 0.0121(7)
C15_1 0.0345(10) 0.0176(7) 0.0209(8) 0.0037(6) 0.0097(7) 0.0039(7)
C16_1 0.0219(8) 0.0176(7) 0.0171(7) -0.0003(5) 0.0054(6) -0.0006(6)
C21_1 0.0144(7) 0.0153(7) 0.0208(7) 0.0006(5) 0.0053(5) -0.0005(5)
C22_1 0.0175(7) 0.0168(7) 0.0263(8) -0.0030(6) 0.0045(6) 0.0006(6)
C23_1 0.0214(8) 0.0183(8) 0.0400(10) -0.0092(7) 0.0073(7) -0.0015(6)
C24_1 0.0212(9) 0.0137(7) 0.0500(12) 0.0016(7) 0.0129(8) 0.0013(6)
C25_1 0.0199(8) 0.0207(8) 0.0362(10) 0.0102(7) 0.0101(7) 0.0030(6)
C26_1 0.0162(7) 0.0182(7) 0.0245(8) 0.0034(6) 0.0068(6) -0.0002(6)
C31_1 0.0131(7) 0.0181(7) 0.0143(6) 0.0011(5) 0.0022(5) 0.0013(5)
C32_1 0.0137(7) 0.0191(7) 0.0176(7) 0.0015(5) 0.0033(5) 0.0016(5)
C33_1 0.0179(8) 0.0194(7) 0.0231(8) -0.0019(6) 0.0029(6) 0.0057(6)
C34_1 0.0182(8) 0.0297(9) 0.0188(7) -0.0001(6) 0.0055(6) 0.0091(6)
C35_1 0.0151(7) 0.0281(8) 0.0184(7) 0.0055(6) 0.0063(6) 0.0049(6)
C36_1 0.0145(7) 0.0186(7) 0.0175(7) 0.0022(5) 0.0035(5) 0.0021(5)
C41_1 0.0146(7) 0.0148(6) 0.0154(6) 0.0004(5) 0.0037(5) 0.0000(5)
C42_1 0.0165(7) 0.0160(7) 0.0176(7) -0.0015(5) 0.0032(5) 0.0029(5)
C43_1 0.0151(7) 0.0201(7) 0.0234(8) -0.0039(6) -0.0011(6) 0.0016(6)
C44_1 0.0125(7) 0.0288(9) 0.0320(9) -0.0050(7) 0.0055(6) 0.0016(6)
C45_1 0.0188(8) 0.0309(9) 0.0252(8) -0.0053(7) 0.0109(6) 0.0015(7)
C46_1 0.0175(7) 0.0209(7) 0.0173(7) -0.0036(5) 0.0044(6) -0.0019(6)
B1_1 0.0151(8) 0.0145(7) 0.0149(7) 0.0002(5) 0.0035(6) -0.0004(6)

loop_
_atom_type_symbol
_atom_type_description
_atom_type_scat_dispersion_real
_atom_type_scat_dispersion_imag
_atom_type_scat_source
C C 0.0033 0.0016 'International Tables Vol C Tables 4.2.6.8 and 6.1.1.4'
H H 0.0000 0.0000 'International Tables Vol C Tables 4.2.6.8 and 6.1.1.4'
B B 0.0013 0.0007 'International Tables Vol C Tables 4.2.6.8 and 6.1.1.4'
F F 0.0171 0.0103 'International Tables Vol C Tables 4.2.6.8 and 6.1.1.4'
N N 0.0061 0.0033 'International Tables Vol C Tables 4.2.6.8 and 6.1.1.4'
Zn Zn 0.2839 1.4301 'International Tables Vol C Tables 4.2.6.8 and 6.1.1.4'

loop_
_geom_angle_atom_site_label_1
_geom_angle_atom_site_label_2
_geom_angle_atom_site_label_3
_geom_angle
_geom_angle_site_symmetry_1
_geom_angle_site_symmetry_3
_geom_angle_publ_flag
N1 Zn1 N2 100.70(5) . . ?
N1 Zn1 N4 122.02(6) . . ?
N2 Zn1 N4 120.31(6) . . ?
N1 Zn1 N3 118.54(6) . . ?
N2 Zn1 N3 115.75(6) . . ?
N4 Zn1 N3 80.11(6) . . ?
C1 N1 C6 117.98(13) . . ?
C1 N1 Zn1 117.87(11) . . ?
C6 N1 Zn1 124.06(10) . . ?
C3 N2 C18 117.80(13) . . ?
C3 N2 Zn1 117.97(11) . . ?
C18 N2 Zn1 124.22(10) . . ?
C30 N3 C34 118.67(15) . . ?
C30 N3 Zn1 127.21(11) . . ?
C34 N3 Zn1 114.09(11) . . ?
C39 N4 C35 118.84(15) . . ?
C39 N4 Zn1 126.81(12) . . ?
C35 N4 Zn1 114.34(11) . . ?
N1 C1 C2 124.32(14) . . ?
N1 C1 C4 119.47(14) . . ?
C2 C1 C4 116.21(14) . . ?
C1 C2 C3 130.46(14) . . ?
N2 C3 C2 124.41(14) . . ?
N2 C3 C5 120.25(14) . . ?
C2 C3 C5 115.34(14) . . ?
C7 C6 C11 121.17(15) . . ?
C7 C6 N1 120.96(15) . . ?
C11 C6 N1 117.87(14) . . ?
C8 C7 C6 118.27(16) . . ?
C8 C7 C12 119.26(15) . . ?
C6 C7 C12 122.44(15) . . ?
C9 C8 C7 121.22(16) . . ?
C10 C9 C8 119.81(16) . . ?
C9 C10 C11 121.19(17) . . ?
C10 C11 C6 118.32(15) . . ?
C10 C11 C15 119.60(16) . . ?
C6 C11 C15 122.06(15) . . ?
C7 C12 C13 109.65(17) . . ?
C7 C12 C14 112.90(17) . . ?
C13 C12 C14 110.46(17) . . ?
C11 C15 C17 113.04(16) . . ?
C11 C15 C16 111.11(17) . . ?
C17 C15 C16 110.02(18) . . ?
C19 C18 C23 121.19(15) . . ?
C19 C18 N2 120.00(14) . . ?
C23 C18 N2 118.79(14) . . ?
C20 C19 C18 117.92(15) . . ?
C20 C19 C24 119.44(15) . . ?
C18 C19 C24 122.62(14) . . ?
C21 C20 C19 121.34(17) . . ?
C22 C21 C20 119.85(16) . . ?
C21 C22 C23 120.84(16) . . ?
C22 C23 C18 118.59(16) . . ?
C22 C23 C27 119.61(16) . . ?
C18 C23 C27 121.77(15) . . ?
C19 C24 C26 109.91(15) . . ?
C19 C24 C25 112.60(15) . . ?
C26 C24 C25 109.86(16) . . ?
C28 C27 C23 111.23(18) . . ?
C28 C27 C29 110.10(18) . . ?
C23 C27 C29 112.91(16) . . ?
N3 C30 C31 122.51(17) . . ?
C32 C31 C30 118.60(18) . . ?
C31 C32 C33 119.41(18) . . ?
C32 C33 C34 119.36(17) . . ?
N3 C34 C33 121.43(16) . . ?
N3 C34 C35 115.50(15) . . ?
C33 C34 C35 123.07(15) . . ?
N4 C35 C36 121.16(16) . . ?
N4 C35 C34 115.94(14) . . ?
C36 C35 C34 122.90(16) . . ?
C37 C36 C35 119.60(18) . . ?
C36 C37 C38 119.43(17) . . ?
C37 C38 C39 118.20(18) . . ?
N4 C39 C38 122.74(18) . . ?
C12_1 C11_1 C16_1 113.06(15) . . ?
C12_1 C11_1 B1_1 119.03(14) . . ?
C16_1 C11_1 B1_1 127.38(15) . . ?
F12_1 C12_1 C13_1 116.37(15) . . ?
F12_1 C12_1 C11_1 119.06(14) . . ?
C13_1 C12_1 C11_1 124.57(16) . . ?
F13_1 C13_1 C12_1 120.98(17) . . ?
F13_1 C13_1 C14_1 119.54(16) . . ?
C12_1 C13_1 C14_1 119.48(17) . . ?
F14_1 C14_1 C15_1 120.82(18) . . ?
F14_1 C14_1 C13_1 120.55(19) . . ?
C15_1 C14_1 C13_1 118.62(16) . . ?
F15_1 C15_1 C14_1 119.42(17) . . ?
F15_1 C15_1 C16_1 120.52(17) . . ?
C14_1 C15_1 C16_1 120.03(16) . . ?
F16_1 C16_1 C15_1 114.87(15) . . ?
F16_1 C16_1 C11_1 120.98(15) . . ?
C15_1 C16_1 C11_1 124.14(17) . . ?
C22_1 C21_1 C26_1 113.13(15) . . ?
C22_1 C21_1 B1_1 127.76(14) . . ?
C26_1 C21_1 B1_1 118.67(14) . . ?
F22_1 C22_1 C21_1 120.47(15) . . ?
F22_1 C22_1 C23_1 115.50(16) . . ?
C21_1 C22_1 C23_1 124.03(17) . . ?
F23_1 C23_1 C24_1 120.03(17) . . ?
F23_1 C23_1 C22_1 119.85(18) . . ?
C24_1 C23_1 C22_1 120.12(18) . . ?
F24_1 C24_1 C23_1 120.83(19) . . ?
F24_1 C24_1 C25_1 120.68(19) . . ?
C23_1 C24_1 C25_1 118.48(16) . . ?
F25_1 C25_1 C24_1 120.46(16) . . ?
F25_1 C25_1 C26_1 120.13(18) . . ?
C24_1 C25_1 C26_1 119.42(17) . . ?
F26_1 C26_1 C25_1 115.84(15) . . ?
F26_1 C26_1 C21_1 119.37(14) . . ?
C25_1 C26_1 C21_1 124.79(17) . . ?
C36_1 C31_1 C32_1 113.89(14) . . ?
C36_1 C31_1 B1_1 126.01(14) . . ?
C32_1 C31_1 B1_1 119.64(13) . . ?
F32_1 C32_1 C33_1 116.13(14) . . ?
F32_1 C32_1 C31_1 119.48(13) . . ?
C33_1 C32_1 C31_1 124.39(15) . . ?
F33_1 C33_1 C34_1 120.11(15) . . ?
F33_1 C33_1 C32_1 120.90(15) . . ?
C34_1 C33_1 C32_1 118.98(16) . . ?
F34_1 C34_1 C35_1 120.47(16) . . ?
F34_1 C34_1 C33_1 120.42(16) . . ?
C35_1 C34_1 C33_1 119.10(15) . . ?
F35_1 C35_1 C34_1 119.89(15) . . ?
F35_1 C35_1 C36_1 119.99(16) . . ?
C34_1 C35_1 C36_1 120.07(15) . . ?
F36_1 C36_1 C35_1 114.86(14) . . ?
F36_1 C36_1 C31_1 121.60(14) . . ?
C35_1 C36_1 C31_1 123.52(15) . . ?
C42_1 C41_1 C46_1 113.59(14) . . ?
C42_1 C41_1 B1_1 128.17(13) . . ?
C46_1 C41_1 B1_1 117.79(14) . . ?
F42_1 C42_1 C43_1 115.06(14) . . ?
F42_1 C42_1 C41_1 121.47(14) . . ?
C43_1 C42_1 C41_1 123.47(15) . . ?
F43_1 C43_1 C44_1 119.39(15) . . ?
F43_1 C43_1 C42_1 120.41(15) . . ?
C44_1 C43_1 C42_1 120.19(16) . . ?
F44_1 C44_1 C45_1 121.33(16) . . ?
F44_1 C44_1 C43_1 119.97(17) . . ?
C45_1 C44_1 C43_1 118.70(16) . . ?
F45_1 C45_1 C46_1 120.24(16) . . ?
F45_1 C45_1 C44_1 120.36(16) . . ?
C46_1 C45_1 C44_1 119.41(15) . . ?
F46_1 C46_1 C45_1 115.92(14) . . ?
F46_1 C46_1 C41_1 119.49(14) . . ?
C45_1 C46_1 C41_1 124.59(15) . . ?
C41_1 B1_1 C31_1 114.12(13) . . ?
C41_1 B1_1 C21_1 100.91(12) . . ?
C31_1 B1_1 C21_1 112.61(12) . . ?
C41_1 B1_1 C11_1 113.54(12) . . ?
C31_1 B1_1 C11_1 102.08(12) . . ?
C21_1 B1_1 C11_1 114.13(13) . . ?

loop_
_geom_bond_atom_site_label_1
_geom_bond_atom_site_label_2
_geom_bond_distance
_geom_bond_site_symmetry_2
_geom_bond_publ_flag
Zn1 N1 1.9405(14) . ?
Zn1 N2 1.9578(13) . ?
Zn1 N4 2.0544(14) . ?
Zn1 N3 2.0728(14) . ?
N1 C1 1.337(2) . ?
N1 C6 1.446(2) . ?
N2 C3 1.330(2) . ?
N2 C18 1.452(2) . ?
N3 C30 1.343(2) . ?
N3 C34 1.347(2) . ?
N4 C39 1.344(2) . ?
N4 C35 1.350(2) . ?
C1 C2 1.397(2) . ?
C1 C4 1.513(2) . ?
C2 C3 1.404(2) . ?
C3 C5 1.515(2) . ?
C6 C7 1.408(2) . ?
C6 C11 1.409(2) . ?
C7 C8 1.398(2) . ?
C7 C12 1.520(3) . ?
C8 C9 1.386(3) . ?
C9 C10 1.386(3) . ?
C10 C11 1.397(2) . ?
C11 C15 1.523(2) . ?
C12 C13 1.531(3) . ?
C12 C14 1.538(3) . ?
C15 C17 1.527(3) . ?
C15 C16 1.530(3) . ?
C18 C19 1.402(2) . ?
C18 C23 1.406(2) . ?
C19 C20 1.402(2) . ?
C19 C24 1.521(2) . ?
C20 C21 1.386(3) . ?
C21 C22 1.382(3) . ?
C22 C23 1.398(2) . ?
C23 C27 1.522(3) . ?
C24 C26 1.532(3) . ?
C24 C25 1.537(3) . ?
C27 C28 1.521(3) . ?
C27 C29 1.524(3) . ?
C30 C31 1.386(3) . ?
C31 C32 1.376(3) . ?
C32 C33 1.378(3) . ?
C33 C34 1.390(2) . ?
C34 C35 1.485(2) . ?
C35 C36 1.383(2) . ?
C36 C37 1.381(3) . ?
C37 C38 1.382(3) . ?
C38 C39 1.383(3) . ?
F12_1 C12_1 1.3478(19) . ?
F13_1 C13_1 1.343(2) . ?
F14_1 C14_1 1.343(2) . ?
F15_1 C15_1 1.343(2) . ?
F16_1 C16_1 1.348(2) . ?
F22_1 C22_1 1.351(2) . ?
F23_1 C23_1 1.349(2) . ?
F24_1 C24_1 1.345(2) . ?
F25_1 C25_1 1.344(2) . ?
F26_1 C26_1 1.354(2) . ?
F32_1 C32_1 1.3490(18) . ?
F33_1 C33_1 1.345(2) . ?
F34_1 C34_1 1.3418(19) . ?
F35_1 C35_1 1.3449(19) . ?
F36_1 C36_1 1.3530(19) . ?
F42_1 C42_1 1.3477(18) . ?
F43_1 C43_1 1.346(2) . ?
F44_1 C44_1 1.333(2) . ?
F45_1 C45_1 1.3465(19) . ?
F46_1 C46_1 1.3519(19) . ?
C11_1 C12_1 1.392(2) . ?
C11_1 C16_1 1.393(2) . ?
C11_1 B1_1 1.652(2) . ?
C12_1 C13_1 1.381(2) . ?
C13_1 C14_1 1.382(3) . ?
C14_1 C15_1 1.370(3) . ?
C15_1 C16_1 1.385(2) . ?
C21_1 C22_1 1.382(2) . ?
C21_1 C26_1 1.393(2) . ?
C21_1 B1_1 1.651(2) . ?
C22_1 C23_1 1.393(2) . ?
C23_1 C24_1 1.375(3) . ?
C24_1 C25_1 1.376(3) . ?
C25_1 C26_1 1.386(2) . ?
C31_1 C36_1 1.387(2) . ?
C31_1 C32_1 1.396(2) . ?
C31_1 B1_1 1.651(2) . ?
C32_1 C33_1 1.384(2) . ?
C33_1 C34_1 1.379(2) . ?
C34_1 C35_1 1.378(3) . ?
C35_1 C36_1 1.384(2) . ?
C41_1 C42_1 1.388(2) . ?
C41_1 C46_1 1.393(2) . ?
C41_1 B1_1 1.649(2) . ?
C42_1 C43_1 1.382(2) . ?
C43_1 C44_1 1.376(2) . ?
C44_1 C45_1 1.374(3) . ?
C45_1 C46_1 1.374(2) . ?
